data_7232385
loop_
_publ_author_name
'Tiihonen, Antti'
'Lahtinen, Manu'

_publ_section_title
;
 In-depth structural analysis of lanthanoid coordination networks based on
 a flexible tripodal zwitterionic isonicotinate ligand
;
_journal_issue 14
_journal_name_full CrystEngComm
_journal_page_first 2286
_journal_paper_doi 10.1039/C8CE01015C
_journal_volume 21
_journal_year 2019
_chemical_formula_moiety 'C30 H31 N3 Nd O8, 3(N O3), O'
_chemical_formula_sum 'C30 H43 N6 Nd O23'
_chemical_formula_weight 999.94
_space_group_crystal_system triclinic
_space_group_IT_number 2
_space_group_name_Hall '-P 1'
_space_group_name_H-M_alt 'P -1'
_symmetry_space_group_name_Hall '-P 1'
_symmetry_space_group_name_H-M 'P -1'
_atom_sites_solution_hydrogens mixed
_atom_sites_solution_primary iterative
_audit_creation_date 2018-05-07
_audit_creation_method
;
Olex2 1.2
(compiled 2018.04.26 svn.r3504 for OlexSys, GUI svn.r5492)
;
_audit_update_record
;
2018-05-09 deposited with the CCDC.    2019-02-18 downloaded from the CCDC.
;
_cell_angle_alpha 106.033(6)
_cell_angle_beta 99.619(6)
_cell_angle_gamma 99.928(6)
_cell_formula_units_Z 2
_cell_length_a 9.5948(6)
_cell_length_b 12.3229(9)
_cell_length_c 18.8983(13)
_cell_measurement_reflns_used 8244
_cell_measurement_temperature 120.00(10)
_cell_measurement_theta_max 75.9390
_cell_measurement_theta_min 3.7810
_cell_volume 2060.3(3)
_computing_cell_refinement 'CrysAlisPro 1.171.39.43c (Rigaku OD, 2018)'
_computing_data_collection 'CrysAlisPro 1.171.39.43c (Rigaku OD, 2018)'
_computing_data_reduction 'CrysAlisPro 1.171.39.43c (Rigaku OD, 2018)'
_computing_molecular_graphics 'Olex2 (Dolomanov et al., 2009)'
_computing_publication_material 'Olex2 (Dolomanov et al., 2009)'
_computing_structure_refinement 'ShelXL (Sheldrick, 2015)'
_computing_structure_solution
;
Superflip (Palatinus & Chapuis, 2007;Palatinus & van der Lee, 2008;
Palatinus et al., 2012)
;
_diffrn_ambient_environment N~2~
_diffrn_ambient_temperature 120.00(10)
_diffrn_detector 'CCD plate'
_diffrn_detector_area_resol_mean 5.1977
_diffrn_detector_type Atlas
_diffrn_measured_fraction_theta_full 0.996
_diffrn_measured_fraction_theta_max 0.996
_diffrn_measurement_details
;
List of Runs (angles in degrees, time in seconds):

  # Type    Start    End  Width  t~exp~   \w     \q     \k     \f   Frames
#--------------------------------------------------------------------------
  1  \w    -67.00  31.00   2.00    2.00    --  -41.78  70.00 -89.00   49
  2  \w   -107.00 -13.00   2.00    2.00    --  -41.78 -77.00 150.00   47
  3  \w    -74.00  34.00   2.00    2.00    --  -41.78  77.00  30.00   54
  4  \w     47.00  73.00   2.00    2.00    --   41.78 -77.00  30.00   13
  5  \w    -34.00  -8.00   2.00    2.00    --   41.78 -77.00  30.00   13
  6  \w     73.00 115.00   2.00    4.00    --  112.00-111.00  30.00   21
  7  \w     92.00 178.00   2.00    4.00    --  112.00  61.00 -30.00   43
  8  \w    110.00 166.00   2.00    4.00    --  112.00  30.00  60.00   28
  9  \w    106.00 178.00   2.00    4.00    --  112.00  30.00  30.00   36
 10  \w     41.00 115.00   2.00    4.00    --  112.00-111.00-150.00   37
 11  \w     83.00 109.00   2.00    4.00    --  112.00-111.00 120.00   13
 12  \w     41.00  69.00   2.00    4.00    --  112.00 -61.00 -90.00   14
 13  \w     78.00 140.00   2.00    4.00    --  112.00 -61.00 -90.00   31
 14  \w     83.00 131.00   2.00    4.00    --  112.00  61.00 -90.00   24
 15  \w     90.00 176.00   2.00    4.00    --  112.00  30.00 120.00   43
 16  \w     42.00 140.00   2.00    4.00    --  112.00 -61.00  30.00   49
 17  \w     36.00 134.00   2.00    4.00    --  112.00 -77.00-150.00   49
;
_diffrn_measurement_device 'four-circle diffractometer'
_diffrn_measurement_device_type 'SuperNova, Dual, Cu at home/near, Atlas'
_diffrn_measurement_method '\w scans'
_diffrn_orient_matrix_type 'CrysAlisPro convention (1999,Acta A55,543-557)'
_diffrn_orient_matrix_UB_11 -0.1384483000
_diffrn_orient_matrix_UB_12 -0.0266909000
_diffrn_orient_matrix_UB_13 -0.0623495000
_diffrn_orient_matrix_UB_21 0.0718105000
_diffrn_orient_matrix_UB_22 0.0958710000
_diffrn_orient_matrix_UB_23 -0.0289829000
_diffrn_orient_matrix_UB_31 0.0607149000
_diffrn_orient_matrix_UB_32 -0.0892576000
_diffrn_orient_matrix_UB_33 -0.0534480000
_diffrn_radiation_monochromator mirror
_diffrn_radiation_probe x-ray
_diffrn_radiation_type CuK\a
_diffrn_radiation_wavelength 1.54184
_diffrn_reflns_av_R_equivalents 0.0292
_diffrn_reflns_av_unetI/netI 0.0408
_diffrn_reflns_Laue_measured_fraction_full 0.996
_diffrn_reflns_Laue_measured_fraction_max 0.996
_diffrn_reflns_limit_h_max 11
_diffrn_reflns_limit_h_min -10
_diffrn_reflns_limit_k_max 14
_diffrn_reflns_limit_k_min -14
_diffrn_reflns_limit_l_max 22
_diffrn_reflns_limit_l_min -22
_diffrn_reflns_number 13092
_diffrn_reflns_point_group_measured_fraction_full 0.996
_diffrn_reflns_point_group_measured_fraction_max 0.996
_diffrn_reflns_theta_full 67.684
_diffrn_reflns_theta_max 67.975
_diffrn_reflns_theta_min 3.836
_diffrn_source 'micro-focus sealed X-ray tube'
_diffrn_source_type 'SuperNova (Cu) X-ray Source'
_exptl_absorpt_coefficient_mu 10.441
_exptl_absorpt_correction_T_max 0.697
_exptl_absorpt_correction_T_min 0.240
_exptl_absorpt_correction_type gaussian
_exptl_absorpt_process_details
;
CrysAlisPro 1.171.39.43c (Rigaku Oxford Diffraction, 2018)
Numerical absorption correction based on gaussian integration over
            a multifaceted crystal model
Empirical absorption correction using spherical harmonics,
 implemented in SCALE3 ABSPACK scaling algorithm.
;
_exptl_crystal_colour 'clear colourless'
_exptl_crystal_colour_lustre clear
_exptl_crystal_colour_primary colourless
_exptl_crystal_density_diffrn 1.612
_exptl_crystal_description block
_exptl_crystal_F_000 1018
_exptl_crystal_size_max 0.215
_exptl_crystal_size_mid 0.169
_exptl_crystal_size_min 0.078
_refine_diff_density_max 1.800
_refine_diff_density_min -1.732
_refine_diff_density_rms 0.107
_refine_ls_extinction_method none
_refine_ls_goodness_of_fit_ref 1.030
_refine_ls_hydrogen_treatment constr
_refine_ls_matrix_type full
_refine_ls_number_parameters 549
_refine_ls_number_reflns 7471
_refine_ls_number_restraints 6
_refine_ls_restrained_S_all 1.035
_refine_ls_R_factor_all 0.0415
_refine_ls_R_factor_gt 0.0401
_refine_ls_shift/su_max 0.001
_refine_ls_shift/su_mean 0.000
_refine_ls_structure_factor_coef Fsqd
_refine_ls_weighting_details 'w=1/[\s^2^(Fo^2^)+(0.0749P)^2^+1.9810P] where P=(Fo^2^+2Fc^2^)/3'
_refine_ls_weighting_scheme calc
_refine_ls_wR_factor_gt 0.1081
_refine_ls_wR_factor_ref 0.1098
_reflns_Friedel_coverage 0.000
_reflns_number_gt 7147
_reflns_number_total 7471
_reflns_threshold_expression 'I > 2\s(I)'
_cod_data_source_file c8ce01015c2.cif
_cod_data_source_block jj003_no3_nd_no3_agno3_h2o_acet_red2
_cod_depositor_comments 'Adding full bibliography for 7232365--7232385.cif.'
_cod_original_cell_volume 2060.2(3)
_cod_database_code 7232385
_shelx_shelxl_version_number 2017/1
_chemical_oxdiff_formula 'C30 H32 O16 N6 Nd1'
_shelx_space_group_comment
;
The symmetry employed for this shelxl refinement is uniquely defined
by the following loop, which should always be used as a source of
symmetry information in preference to the above space-group names.
They are only intended as comments.
;
_reflns_odcompleteness_completeness 99.51
_reflns_odcompleteness_iscentric 1
_reflns_odcompleteness_theta 69.95
_olex2_refinement_description
;
1. Fixed Uiso
 At 1.2 times of:
  All C(H) groups, All C(H,H) groups
 At 1.5 times of:
  All C(H,H,H) groups, All O(H,H) groups
2. Restrained distances
 N48A-O49A \\sim N48A-O51A \\sim N48A-O50A
 with sigma of 0.02
 N48B-O51B \\sim N48B-O50B \\sim N48B-O49B
 with sigma of 0.02
3. Uiso/Uaniso restraints and constraints
Uanis(N48A) = Uanis(O50A) = Uanis(O49A) = Uanis(O51A)
Uanis(O49B) = Uanis(N48B) = Uanis(O51B) = Uanis(O50B)
4. Others
 Sof(N48B)=Sof(O51B)=Sof(O50B)=Sof(O49B)=Sof(O3WB)=1-FVAR(1)
 Sof(O3WA)=Sof(O3WC)=0.5*FVAR(2)
 Sof(N48A)=Sof(O49A)=Sof(O50A)=Sof(O51A)=FVAR(1)
 Sof(O42B)=Sof(O43B)=1-FVAR(2)
 Sof(O43A)=Sof(O42A)=FVAR(2)
 Sof(O47B)=1-FVAR(3)
 Sof(O47A)=FVAR(3)
5.a Rotating group:
 O1W(H1WA,H1WB), O2W(H2WA,H2WB)
5.b Secondary CH2 refined with riding coordinates:
 C30(H30A,H30B), C20(H20A,H20B), C10(H10A,H10B)
5.c Aromatic/amide H refined with riding coordinates:
 C32(H32), C33(H33), C35(H35), C36(H36), C16(H16), C23(H23), C13(H13),
 C12(H12), C15(H15), C22(H22), C25(H25), C26(H26)
5.d Idealised Me refined as rotating group:
 C7(H7A,H7B,H7C), C8(H8A,H8B,H8C), C9(H9A,H9B,H9C)
;
_olex2_submission_special_instructions 'No special instructions were received'
_oxdiff_exptl_absorpt_empirical_details
;
Empirical correction (ABSPACK) includes:
- Absorption correction using spherical harmonics
- Frame scaling
;
_oxdiff_exptl_absorpt_empirical_full_max 1.310
_oxdiff_exptl_absorpt_empirical_full_min 0.818

loop_
_space_group_symop_operation_xyz
'x, y, z'
'-x, -y, -z'

loop_
_atom_site_label
_atom_site_type_symbol
_atom_site_fract_x
_atom_site_fract_y
_atom_site_fract_z
_atom_site_U_iso_or_equiv
_atom_site_adp_type
_atom_site_occupancy
_atom_site_site_symmetry_order
_atom_site_calc_flag
_atom_site_refinement_flags_posn
_atom_site_refinement_flags_occupancy
_atom_site_disorder_assembly
_atom_site_disorder_group
Nd1 Nd 0.26445(2) -0.51660(2) -0.00348(2) 0.02169(9) Uani 1 1 d . . . .
O28 O 0.3907(3) 0.3617(3) 0.04946(17) 0.0329(6) Uani 1 1 d . . . .
O29 O 0.6346(3) 0.4128(3) 0.08418(17) 0.0333(7) Uani 1 1 d . . . .
N31 N 0.9338(4) 0.3580(3) 0.63373(18) 0.0255(7) Uani 1 1 d . . . .
O41 O 0.2692(4) 0.2511(4) 0.5703(2) 0.0573(10) Uani 1 1 d . . . .
N11 N 0.5558(4) -0.1139(3) 0.33521(19) 0.0285(7) Uani 1 1 d . . . .
N21 N 0.4896(4) 0.3351(3) 0.30699(19) 0.0262(7) Uani 1 1 d . . . .
C3 C 0.5764(4) 0.2695(3) 0.4183(2) 0.0229(7) Uani 1 1 d . . . .
C6 C 0.7413(4) 0.1375(4) 0.4814(2) 0.0280(8) Uani 1 1 d . . . .
C32 C 0.8123(4) 0.3810(4) 0.6549(2) 0.0278(8) Uani 1 1 d . . . .
H32 H 0.726482 0.368693 0.617613 0.033 Uiso 1 1 calc R . . .
C30 C 0.9404(4) 0.3170(5) 0.5516(2) 0.0338(10) Uani 1 1 d . . . .
H30A H 1.004185 0.261528 0.544989 0.041 Uiso 1 1 calc R . . .
H30B H 0.984040 0.384210 0.537139 0.041 Uiso 1 1 calc R . . .
C5 C 0.7918(4) 0.2587(4) 0.4993(2) 0.0270(8) Uani 1 1 d . . . .
C1 C 0.6057(4) 0.0837(3) 0.4309(2) 0.0257(8) Uani 1 1 d . . . .
C33 C 0.8114(4) 0.4221(4) 0.7300(2) 0.0270(8) Uani 1 1 d . . . .
H33 H 0.725789 0.439852 0.744578 0.032 Uiso 1 1 calc R . . .
C4 C 0.7110(4) 0.3255(3) 0.4690(2) 0.0247(8) Uani 1 1 d . . . .
C35 C 1.0609(4) 0.4156(4) 0.7618(2) 0.0266(8) Uani 1 1 d . . . .
H35 H 1.147914 0.427700 0.798305 0.032 Uiso 1 1 calc R . . .
C14 C 0.5848(4) -0.2522(4) 0.2000(2) 0.0281(8) Uani 1 1 d . . . .
N40 N 0.3826(4) 0.3302(4) 0.5983(2) 0.0386(9) Uani 1 1 d . . . .
C20 C 0.4844(4) 0.3417(4) 0.3882(2) 0.0294(8) Uani 1 1 d . . . .
H20A H 0.518752 0.423567 0.420781 0.035 Uiso 1 1 calc R . . .
H20B H 0.382522 0.314549 0.390583 0.035 Uiso 1 1 calc R . . .
C2 C 0.5238(4) 0.1498(3) 0.3986(2) 0.0230(7) Uani 1 1 d . . . .
C7 C 0.8336(5) 0.0705(5) 0.5167(2) 0.0394(10) Uani 1 1 d . . . .
H7A H 0.923391 0.073227 0.498299 0.059 Uiso 1 1 calc GR . . .
H7B H 0.780000 -0.010320 0.502887 0.059 Uiso 1 1 calc GR . . .
H7C H 0.857465 0.105158 0.571783 0.059 Uiso 1 1 calc GR . . .
C8 C 0.3787(5) 0.0917(4) 0.3432(2) 0.0338(9) Uani 1 1 d . . . .
H8A H 0.326756 0.150975 0.335800 0.051 Uiso 1 1 calc GR . . .
H8B H 0.320749 0.038927 0.363365 0.051 Uiso 1 1 calc GR . . .
H8C H 0.394946 0.047715 0.294722 0.051 Uiso 1 1 calc GR . . .
C24 C 0.5038(4) 0.3556(4) 0.1683(2) 0.0294(8) Uani 1 1 d . . . .
C36 C 1.0585(4) 0.3761(4) 0.6859(2) 0.0262(8) Uani 1 1 d . . . .
H36 H 1.144125 0.361475 0.670016 0.031 Uiso 1 1 calc R . . .
C16 C 0.4361(5) -0.1815(4) 0.2830(3) 0.0383(10) Uani 1 1 d . . . .
H16 H 0.342740 -0.181508 0.293594 0.046 Uiso 1 1 calc R . . .
C23 C 0.6274(4) 0.3516(4) 0.2166(2) 0.0284(8) Uani 1 1 d . . . .
H23 H 0.717442 0.356131 0.201727 0.034 Uiso 1 1 calc R . . .
C13 C 0.7049(5) -0.1793(4) 0.2529(2) 0.0321(9) Uani 1 1 d . . . .
H13 H 0.798867 -0.176761 0.242671 0.039 Uiso 1 1 calc R . . .
C10 C 0.5427(5) -0.0448(4) 0.4115(2) 0.0317(9) Uani 1 1 d . . . .
H10A H 0.593133 -0.073709 0.450230 0.038 Uiso 1 1 calc R . . .
H10B H 0.438782 -0.057223 0.413318 0.038 Uiso 1 1 calc R . . .
C12 C 0.6887(5) -0.1098(4) 0.3208(2) 0.0329(9) Uani 1 1 d . . . .
H12 H 0.771378 -0.059074 0.357161 0.040 Uiso 1 1 calc R . . .
C15 C 0.4487(5) -0.2503(4) 0.2147(3) 0.0389(10) Uani 1 1 d . . . .
H15 H 0.364194 -0.296337 0.177595 0.047 Uiso 1 1 calc R . . .
C27 C 0.5113(5) 0.3780(4) 0.0937(2) 0.0307(9) Uani 1 1 d . . . .
C22 C 0.6176(4) 0.3409(4) 0.2866(2) 0.0288(8) Uani 1 1 d . . . .
H22 H 0.701195 0.337565 0.320130 0.035 Uiso 1 1 calc R . . .
C9 C 0.7604(5) 0.4568(4) 0.4916(2) 0.0354(10) Uani 1 1 d . . . .
H9A H 0.762459 0.480328 0.446270 0.053 Uiso 1 1 calc GR . . .
H9B H 0.857870 0.482188 0.524801 0.053 Uiso 1 1 calc GR . . .
H9C H 0.692609 0.492666 0.518486 0.053 Uiso 1 1 calc GR . . .
C25 C 0.3725(5) 0.3448(5) 0.1906(3) 0.0393(10) Uani 1 1 d . . . .
H25 H 0.285907 0.343560 0.157299 0.047 Uiso 1 1 calc R . . .
C26 C 0.3690(5) 0.3359(4) 0.2611(3) 0.0358(10) Uani 1 1 d . . . .
H26 H 0.280058 0.330292 0.277120 0.043 Uiso 1 1 calc R . . .
O38 O 1.0452(3) 0.4786(3) 0.91351(14) 0.0281(6) Uani 1 1 d . . . .
O39 O 0.8169(3) 0.4927(3) 0.88500(15) 0.0351(7) Uani 1 1 d . . . .
C34 C 0.9357(4) 0.4377(4) 0.7848(2) 0.0249(8) Uani 1 1 d . . . .
C37 C 0.9329(4) 0.4727(3) 0.8682(2) 0.0236(7) Uani 1 1 d . . . .
O1W O 0.0800(3) -0.7019(3) -0.0229(2) 0.0413(7) Uani 1 1 d . . . .
H1WA H 0.114714 -0.755934 0.004689 0.062 Uiso 1 1 d GR . . .
H1WB H 0.050307 -0.759487 -0.076222 0.062 Uiso 1 1 d GR . . .
O2W O 0.2185(4) -0.3194(3) 0.0328(2) 0.0446(8) Uani 1 1 d . . . .
H2WA H 0.282610 -0.274616 0.074109 0.067 Uiso 1 1 d GR . . .
H2WB H 0.134669 -0.321557 0.046142 0.067 Uiso 1 1 d GR . . .
O46 O -0.1364(6) -0.7892(4) -0.1769(2) 0.0705(13) Uani 1 1 d . . . .
O19 O 0.7271(3) -0.3328(3) 0.11861(15) 0.0316(6) Uani 1 1 d . . . .
O18 O 0.4877(3) -0.3967(3) 0.08078(16) 0.0315(6) Uani 1 1 d . . . .
C17 C 0.6015(4) -0.3324(4) 0.1275(2) 0.0274(8) Uani 1 1 d . . . .
N48A N 0.0091(8) -0.6682(8) 0.3322(5) 0.0703(12) Uani 0.661(5) 1 d D P A 1
O49A O -0.0515(7) -0.6186(7) 0.3673(4) 0.0703(12) Uani 0.661(5) 1 d D P A 1
O50A O 0.1116(7) -0.7100(7) 0.3478(4) 0.0703(12) Uani 0.661(5) 1 d D P A 1
O51A O -0.0270(7) -0.6692(7) 0.2668(4) 0.0703(12) Uani 0.661(5) 1 d D P A 1
O42B O 0.378(2) 0.4113(11) 0.6461(16) 0.080(6) Uani 0.59(4) 1 d . P B 2
O43B O 0.4831(8) 0.308(2) 0.5710(6) 0.066(6) Uani 0.59(4) 1 d . P B 2
N48B N -0.0072(17) -0.7521(15) 0.1346(8) 0.069(2) Uani 0.339(5) 1 d D P A 2
O51B O 0.0138(16) -0.7505(13) 0.2005(8) 0.069(2) Uani 0.339(5) 1 d D P A 2
O50B O -0.1163(15) -0.7159(13) 0.1194(8) 0.069(2) Uani 0.339(5) 1 d D P A 2
O49B O 0.0472(16) -0.8057(14) 0.0869(8) 0.069(2) Uani 0.339(5) 1 d D P A 2
O3WB O 0.1545(10) -0.7302(8) 0.4218(5) 0.033(2) Uani 0.339(5) 1 d . P A 2
O3WA O 0.0923(18) -0.8678(12) 0.0407(9) 0.074(4) Uani 0.331(2) 1 d . P A 1
O43A O 0.4778(12) 0.374(2) 0.5665(6) 0.044(4) Uani 0.41(4) 1 d . P B 1
O42A O 0.414(3) 0.386(3) 0.6698(10) 0.073(7) Uani 0.41(4) 1 d . P B 1
O45 O -0.1019(4) -0.8594(3) -0.2889(2) 0.0478(9) Uani 1 1 d . . . .
N44 N -0.0837(5) -0.8552(4) -0.2224(3) 0.0514(11) Uani 1 1 d . . . .
O47B O 0.0062(12) -0.8887(19) -0.1764(15) 0.069(5) Uani 0.50(4) 1 d . P C 2
O47A O -0.0252(18) -0.9407(18) -0.2167(14) 0.058(5) Uani 0.50(4) 1 d . P C 1
O3WC O 0.054(2) -0.874(2) 0.1709(16) 0.130(9) Uani 0.331(2) 1 d . P A 1

loop_
_atom_site_aniso_label
_atom_site_aniso_U_11
_atom_site_aniso_U_22
_atom_site_aniso_U_33
_atom_site_aniso_U_23
_atom_site_aniso_U_13
_atom_site_aniso_U_12
Nd1 0.01553(12) 0.03973(14) 0.00824(12) 0.00387(8) 0.00109(8) 0.00985(8)
O28 0.0224(14) 0.0513(17) 0.0296(16) 0.0183(13) 0.0044(12) 0.0122(12)
O29 0.0231(14) 0.0556(18) 0.0300(16) 0.0229(14) 0.0081(12) 0.0142(13)
N31 0.0177(15) 0.0437(19) 0.0102(15) 0.0029(13) 0.0015(12) 0.0053(13)
O41 0.035(2) 0.077(3) 0.060(3) 0.023(2) 0.0062(17) 0.0154(18)
N11 0.0311(18) 0.0306(16) 0.0222(17) 0.0022(14) 0.0116(14) 0.0075(14)
N21 0.0237(16) 0.0344(17) 0.0232(17) 0.0109(14) 0.0077(13) 0.0086(13)
C3 0.0202(18) 0.0329(19) 0.0140(17) 0.0034(14) 0.0066(14) 0.0059(14)
C6 0.029(2) 0.046(2) 0.0102(17) 0.0051(16) 0.0063(15) 0.0162(17)
C32 0.0178(18) 0.048(2) 0.0123(18) 0.0042(16) -0.0012(14) 0.0062(16)
C30 0.0201(19) 0.064(3) 0.0099(18) 0.0024(17) 0.0025(15) 0.0062(18)
C5 0.0204(18) 0.046(2) 0.0096(17) 0.0018(15) 0.0037(14) 0.0056(16)
C1 0.029(2) 0.035(2) 0.0138(17) 0.0045(15) 0.0100(15) 0.0096(16)
C33 0.0180(18) 0.045(2) 0.0156(18) 0.0064(16) 0.0016(14) 0.0098(16)
C4 0.0209(18) 0.037(2) 0.0102(16) 0.0003(14) 0.0048(14) 0.0011(15)
C35 0.0176(17) 0.045(2) 0.0130(18) 0.0051(15) -0.0004(14) 0.0071(15)
C14 0.0214(19) 0.036(2) 0.022(2) 0.0009(16) 0.0059(15) 0.0072(15)
N40 0.037(2) 0.057(3) 0.035(2) 0.0222(19) 0.0156(18) 0.0261(19)
C20 0.025(2) 0.040(2) 0.024(2) 0.0076(17) 0.0096(16) 0.0094(16)
C2 0.0198(18) 0.0335(19) 0.0119(16) 0.0024(14) 0.0044(14) 0.0036(14)
C7 0.041(3) 0.058(3) 0.020(2) 0.0082(19) 0.0037(18) 0.024(2)
C8 0.025(2) 0.036(2) 0.030(2) 0.0028(17) -0.0020(17) -0.0012(16)
C24 0.025(2) 0.041(2) 0.029(2) 0.0168(17) 0.0093(16) 0.0112(16)
C36 0.0134(17) 0.048(2) 0.0145(18) 0.0061(16) 0.0015(14) 0.0065(15)
C16 0.028(2) 0.040(2) 0.037(3) -0.0038(19) 0.0153(19) 0.0030(17)
C23 0.0184(18) 0.040(2) 0.029(2) 0.0127(17) 0.0045(16) 0.0089(15)
C13 0.023(2) 0.046(2) 0.021(2) -0.0006(17) 0.0073(16) 0.0079(17)
C10 0.041(2) 0.037(2) 0.019(2) 0.0050(16) 0.0142(17) 0.0118(18)
C12 0.025(2) 0.044(2) 0.024(2) 0.0013(17) 0.0068(16) 0.0073(17)
C15 0.027(2) 0.044(2) 0.035(2) -0.0051(19) 0.0107(18) 0.0044(18)
C27 0.028(2) 0.043(2) 0.028(2) 0.0157(18) 0.0080(17) 0.0162(17)
C22 0.0207(19) 0.040(2) 0.026(2) 0.0105(17) 0.0050(15) 0.0086(16)
C9 0.031(2) 0.040(2) 0.026(2) 0.0038(17) 0.0045(18) -0.0046(17)
C25 0.022(2) 0.067(3) 0.040(3) 0.029(2) 0.0078(18) 0.017(2)
C26 0.025(2) 0.054(3) 0.039(3) 0.027(2) 0.0098(18) 0.0147(18)
O38 0.0168(13) 0.0537(17) 0.0099(12) 0.0065(11) -0.0044(10) 0.0103(11)
O39 0.0252(14) 0.068(2) 0.0111(13) 0.0056(13) 0.0046(11) 0.0179(14)
C34 0.0196(18) 0.041(2) 0.0117(18) 0.0041(15) 0.0030(14) 0.0075(15)
C37 0.0192(18) 0.038(2) 0.0124(17) 0.0043(14) 0.0043(14) 0.0075(15)
O1W 0.0299(16) 0.0509(19) 0.0424(19) 0.0150(15) 0.0066(14) 0.0088(13)
O2W 0.0285(16) 0.056(2) 0.0391(19) 0.0003(15) -0.0021(14) 0.0162(14)
O46 0.104(4) 0.066(3) 0.037(2) 0.0052(19) 0.025(2) 0.019(3)
O19 0.0222(14) 0.0496(17) 0.0160(13) -0.0017(12) 0.0032(11) 0.0110(12)
O18 0.0233(14) 0.0432(16) 0.0200(14) 0.0005(12) -0.0024(11) 0.0098(12)
C17 0.0225(19) 0.039(2) 0.0181(19) 0.0028(16) 0.0024(15) 0.0125(16)
N48A 0.0369(17) 0.088(3) 0.072(3) 0.011(2) -0.0040(16) 0.0160(16)
O49A 0.0369(17) 0.088(3) 0.072(3) 0.011(2) -0.0040(16) 0.0160(16)
O50A 0.0369(17) 0.088(3) 0.072(3) 0.011(2) -0.0040(16) 0.0160(16)
O51A 0.0369(17) 0.088(3) 0.072(3) 0.011(2) -0.0040(16) 0.0160(16)
O42B 0.086(9) 0.037(5) 0.125(15) 0.009(6) 0.071(10) 0.016(5)
O43B 0.028(4) 0.097(14) 0.057(5) -0.002(6) 0.019(3) 0.006(4)
N48B 0.068(5) 0.083(5) 0.065(5) 0.039(4) 0.008(4) 0.017(4)
O51B 0.068(5) 0.083(5) 0.065(5) 0.039(4) 0.008(4) 0.017(4)
O50B 0.068(5) 0.083(5) 0.065(5) 0.039(4) 0.008(4) 0.017(4)
O49B 0.068(5) 0.083(5) 0.065(5) 0.039(4) 0.008(4) 0.017(4)
O3WB 0.029(4) 0.035(4) 0.029(5) 0.002(4) 0.006(4) 0.003(3)
O3WA 0.089(11) 0.056(8) 0.088(11) 0.044(8) 0.016(9) 0.010(7)
O43A 0.041(5) 0.056(10) 0.042(5) 0.017(5) 0.026(4) 0.009(5)
O42A 0.098(14) 0.061(13) 0.040(8) -0.001(6) 0.020(7) -0.010(9)
O45 0.0370(18) 0.056(2) 0.0329(19) -0.0074(15) 0.0078(15) 0.0017(15)
N44 0.030(2) 0.052(3) 0.066(3) 0.018(2) 0.004(2) 0.0027(18)
O47B 0.055(6) 0.059(8) 0.076(12) 0.007(10) -0.007(6) 0.015(5)
O47A 0.068(7) 0.047(9) 0.066(12) 0.022(9) 0.016(7) 0.021(6)
O3WC 0.082(13) 0.121(17) 0.20(3) 0.042(17) 0.075(15) 0.014(12)

loop_
_atom_type_symbol
_atom_type_description
_atom_type_scat_dispersion_real
_atom_type_scat_dispersion_imag
_atom_type_scat_source
C C 0.0181 0.0091 'International Tables Vol C Tables 4.2.6.8 and 6.1.1.4'
H H 0.0000 0.0000 'International Tables Vol C Tables 4.2.6.8 and 6.1.1.4'
N N 0.0311 0.0180 'International Tables Vol C Tables 4.2.6.8 and 6.1.1.4'
Nd Nd -3.1807 10.9079 'International Tables Vol C Tables 4.2.6.8 and 6.1.1.4'
O O 0.0492 0.0322 'International Tables Vol C Tables 4.2.6.8 and 6.1.1.4'

loop_
_exptl_crystal_face_index_h
_exptl_crystal_face_index_k
_exptl_crystal_face_index_l
_exptl_crystal_face_perp_dist
-6 -1 1 0.0472
6 1 0 0.0244
0 -7 -3 0.0615
0 0 -11 0.0898
-6 1 2 0.0669
-2 -1 12 0.0930
5 -6 3 0.0673
-6 1 -1 0.0721
1 7 -8 0.0920
4 3 -11 0.0800
3 6 -2 0.0608
-2 7 1 0.0942
-5 -4 3 0.0542

loop_
_geom_angle_atom_site_label_1
_geom_angle_atom_site_label_2
_geom_angle_atom_site_label_3
_geom_angle
_geom_angle_site_symmetry_1
_geom_angle_site_symmetry_3
O28 Nd1 O29 121.96(10) 1_545 2_655
O28 Nd1 O39 79.08(10) 1_545 2_656
O28 Nd1 O1W 72.95(11) 1_545 .
O28 Nd1 O2W 140.21(11) 1_545 .
O28 Nd1 O19 78.77(10) 1_545 2_645
O28 Nd1 O18 71.95(10) 1_545 .
O29 Nd1 O1W 136.69(11) 2_655 .
O29 Nd1 O2W 71.96(12) 2_655 .
O29 Nd1 O19 73.95(11) 2_655 2_645
O38 Nd1 O28 142.17(11) 1_444 1_545
O38 Nd1 O29 80.18(10) 1_444 2_655
O38 Nd1 O39 100.28(9) 1_444 2_656
O38 Nd1 O1W 70.69(11) 1_444 .
O38 Nd1 O2W 72.51(11) 1_444 .
O38 Nd1 O19 79.25(9) 1_444 2_645
O38 Nd1 O18 145.85(11) 1_444 .
O39 Nd1 O29 144.40(12) 2_656 2_655
O39 Nd1 O1W 73.84(11) 2_656 .
O39 Nd1 O2W 74.31(12) 2_656 .
O39 Nd1 O19 141.48(11) 2_656 2_645
O2W Nd1 O1W 125.08(12) . .
O19 Nd1 O1W 69.72(11) 2_645 .
O19 Nd1 O2W 138.63(11) 2_645 .
O18 Nd1 O29 78.62(10) . 2_655
O18 Nd1 O39 82.38(10) . 2_656
O18 Nd1 O1W 140.56(11) . .
O18 Nd1 O2W 75.60(10) . .
O18 Nd1 O19 119.42(9) . 2_645
C27 O28 Nd1 134.7(3) . 1_565
C27 O29 Nd1 136.2(3) . 2_655
C32 N31 C30 121.9(3) . .
C32 N31 C36 120.9(3) . .
C36 N31 C30 117.1(3) . .
C16 N11 C10 120.2(4) . .
C12 N11 C16 121.0(4) . .
C12 N11 C10 118.7(4) . .
C22 N21 C20 119.4(3) . .
C26 N21 C20 118.0(3) . .
C26 N21 C22 122.2(4) . .
C4 C3 C20 119.0(4) . .
C2 C3 C4 121.2(4) . .
C2 C3 C20 119.7(3) . .
C5 C6 C7 119.2(4) . .
C1 C6 C5 118.5(4) . .
C1 C6 C7 122.3(4) . .
N31 C32 H32 119.8 . .
N31 C32 C33 120.5(4) . .
C33 C32 H32 119.8 . .
N31 C30 H30A 109.1 . .
N31 C30 H30B 109.1 . .
N31 C30 C5 112.7(3) . .
H30A C30 H30B 107.8 . .
C5 C30 H30A 109.1 . .
C5 C30 H30B 109.1 . .
C6 C5 C30 118.9(4) . .
C4 C5 C6 121.9(4) . .
C4 C5 C30 119.2(4) . .
C6 C1 C2 120.3(4) . .
C6 C1 C10 121.2(4) . .
C2 C1 C10 118.5(4) . .
C32 C33 H33 120.0 . .
C32 C33 C34 120.0(4) . .
C34 C33 H33 120.0 . .
C3 C4 C9 119.3(4) . .
C5 C4 C3 118.5(4) . .
C5 C4 C9 122.2(4) . .
C36 C35 H35 120.1 . .
C36 C35 C34 119.7(3) . .
C34 C35 H35 120.1 . .
C13 C14 C15 118.9(4) . .
C13 C14 C17 120.5(4) . .
C15 C14 C17 120.6(4) . .
O41 N40 O43A 130.7(7) . .
O41 N40 O42A 119.5(11) . .
O42B N40 O41 117.5(9) . .
O42B N40 O43B 129.5(14) . .
O43B N40 O41 113.0(10) . .
O42A N40 O43A 109.6(12) . .
N21 C20 H20A 109.1 . .
N21 C20 H20B 109.1 . .
C3 C20 N21 112.5(3) . .
C3 C20 H20A 109.1 . .
C3 C20 H20B 109.1 . .
H20A C20 H20B 107.8 . .
C3 C2 C1 119.6(3) . .
C3 C2 C8 120.0(4) . .
C1 C2 C8 120.4(4) . .
C6 C7 H7A 109.5 . .
C6 C7 H7B 109.5 . .
C6 C7 H7C 109.5 . .
H7A C7 H7B 109.5 . .
H7A C7 H7C 109.5 . .
H7B C7 H7C 109.5 . .
C2 C8 H8A 109.5 . .
C2 C8 H8B 109.5 . .
C2 C8 H8C 109.5 . .
H8A C8 H8B 109.5 . .
H8A C8 H8C 109.5 . .
H8B C8 H8C 109.5 . .
C23 C24 C27 121.1(4) . .
C23 C24 C25 119.1(4) . .
C25 C24 C27 119.7(4) . .
N31 C36 C35 120.1(3) . .
N31 C36 H36 119.9 . .
C35 C36 H36 119.9 . .
N11 C16 H16 119.9 . .
N11 C16 C15 120.3(4) . .
C15 C16 H16 119.9 . .
C24 C23 H23 120.5 . .
C22 C23 C24 119.1(4) . .
C22 C23 H23 120.5 . .
C14 C13 H13 120.0 . .
C14 C13 C12 119.9(4) . .
C12 C13 H13 120.0 . .
N11 C10 C1 113.2(3) . .
N11 C10 H10A 108.9 . .
N11 C10 H10B 108.9 . .
C1 C10 H10A 108.9 . .
C1 C10 H10B 108.9 . .
H10A C10 H10B 107.8 . .
N11 C12 C13 119.9(4) . .
N11 C12 H12 120.0 . .
C13 C12 H12 120.0 . .
C14 C15 H15 120.1 . .
C16 C15 C14 119.7(4) . .
C16 C15 H15 120.1 . .
O28 C27 C24 115.4(4) . .
O29 C27 O28 127.6(4) . .
O29 C27 C24 116.9(4) . .
N21 C22 C23 119.8(4) . .
N21 C22 H22 120.1 . .
C23 C22 H22 120.1 . .
C4 C9 H9A 109.5 . .
C4 C9 H9B 109.5 . .
C4 C9 H9C 109.5 . .
H9A C9 H9B 109.5 . .
H9A C9 H9C 109.5 . .
H9B C9 H9C 109.5 . .
C24 C25 H25 120.3 . .
C26 C25 C24 119.5(4) . .
C26 C25 H25 120.3 . .
N21 C26 C25 120.2(4) . .
N21 C26 H26 119.9 . .
C25 C26 H26 119.9 . .
C37 O38 Nd1 177.4(3) . 1_666
C37 O39 Nd1 131.1(3) . 2_656
C33 C34 C37 120.7(3) . .
C35 C34 C33 118.7(3) . .
C35 C34 C37 120.6(3) . .
O38 C37 O39 125.7(3) . .
O38 C37 C34 117.2(3) . .
O39 C37 C34 117.1(3) . .
Nd1 O1W H1WA 115.4 . .
Nd1 O1W H1WB 116.3 . .
H1WA O1W H1WB 97.9 . .
Nd1 O2W H2WA 110.1 . .
Nd1 O2W H2WB 110.0 . .
H2WA O2W H2WB 104.0 . .
C17 O19 Nd1 113.2(2) . 2_645
C17 O18 Nd1 177.2(3) . .
O19 C17 C14 117.6(3) . .
O19 C17 O18 124.6(4) . .
O18 C17 C14 117.8(4) . .
O49A N48A O50A 131.8(9) . .
O49A N48A O51A 110.4(8) . .
O50A N48A O51A 117.3(8) . .
O51B N48B O50B 109.3(14) . .
O49B N48B O51B 125.3(15) . .
O49B N48B O50B 123.2(15) . .
O46 N44 O47B 101.5(12) . .
O46 N44 O47A 131.1(10) . .
O45 N44 O46 121.6(5) . .
O45 N44 O47B 135.5(11) . .
O45 N44 O47A 106.4(11) . .

loop_
_geom_bond_atom_site_label_1
_geom_bond_atom_site_label_2
_geom_bond_distance
_geom_bond_site_symmetry_2
Nd1 O28 2.401(3) 1_545
Nd1 O29 2.459(3) 2_655
Nd1 O38 2.386(3) 1_444
Nd1 O39 2.451(3) 2_656
Nd1 O1W 2.531(3) .
Nd1 O2W 2.474(3) .
Nd1 O19 2.463(3) 2_645
Nd1 O18 2.403(3) .
O28 C27 1.258(5) .
O29 C27 1.247(5) .
N31 C32 1.344(5) .
N31 C30 1.510(5) .
N31 C36 1.359(5) .
O41 N40 1.253(6) .
N11 C16 1.351(6) .
N11 C10 1.497(5) .
N11 C12 1.343(5) .
N21 C20 1.524(5) .
N21 C22 1.344(5) .
N21 C26 1.329(6) .
C3 C4 1.406(5) .
C3 C20 1.509(6) .
C3 C2 1.396(6) .
C6 C5 1.413(6) .
C6 C1 1.407(6) .
C6 C7 1.506(6) .
C32 H32 0.9500 .
C32 C33 1.371(5) .
C30 H30A 0.9900 .
C30 H30B 0.9900 .
C30 C5 1.519(5) .
C5 C4 1.393(6) .
C1 C2 1.411(6) .
C1 C10 1.511(6) .
C33 H33 0.9500 .
C33 C34 1.389(5) .
C4 C9 1.520(6) .
C35 H35 0.9500 .
C35 C36 1.376(5) .
C35 C34 1.389(5) .
C14 C13 1.377(6) .
C14 C15 1.382(6) .
C14 C17 1.504(5) .
N40 O42B 1.162(16) .
N40 O43B 1.203(9) .
N40 O43A 1.297(13) .
N40 O42A 1.291(19) .
C20 H20A 0.9900 .
C20 H20B 0.9900 .
C2 C8 1.516(5) .
C7 H7A 0.9800 .
C7 H7B 0.9800 .
C7 H7C 0.9800 .
C8 H8A 0.9800 .
C8 H8B 0.9800 .
C8 H8C 0.9800 .
C24 C23 1.387(6) .
C24 C27 1.521(6) .
C24 C25 1.390(6) .
C36 H36 0.9500 .
C16 H16 0.9500 .
C16 C15 1.371(6) .
C23 H23 0.9500 .
C23 C22 1.381(6) .
C13 H13 0.9500 .
C13 C12 1.382(6) .
C10 H10A 0.9900 .
C10 H10B 0.9900 .
C12 H12 0.9500 .
C15 H15 0.9500 .
C22 H22 0.9500 .
C9 H9A 0.9800 .
C9 H9B 0.9800 .
C9 H9C 0.9800 .
C25 H25 0.9500 .
C25 C26 1.371(6) .
C26 H26 0.9500 .
O38 C37 1.236(5) .
O39 C37 1.253(5) .
C34 C37 1.520(5) .
O1W H1WA 1.0176 .
O1W H1WB 1.0196 .
O2W H2WA 0.8807 .
O2W H2WB 0.8805 .
O46 N44 1.248(7) .
O19 C17 1.245(5) .
O18 C17 1.262(5) .
N48A O49A 1.086(9) .
N48A O50A 1.217(9) .
N48A O51A 1.222(9) .
N48B O51B 1.222(14) .
N48B O50B 1.228(14) .
N48B O49B 1.212(14) .
O45 N44 1.225(6) .
N44 O47B 1.319(13) .
N44 O47A 1.298(11) .

loop_
_geom_hbond_atom_site_label_D
_geom_hbond_atom_site_label_H
_geom_hbond_atom_site_label_A
_geom_hbond_distance_DH
_geom_hbond_distance_HA
_geom_hbond_distance_DA
_geom_hbond_angle_DHA
_geom_hbond_site_symmetry_A
_geom_hbond_publ_flag
O1W H1WA O49B 1.02 1.98 2.754(14) 130.4 . yes
O1W H1WA O3WA 1.02 1.70 2.651(13) 154.7 . yes
O2W H2WB O1W 0.88 2.12 2.901(5) 147.5 2_545 yes

loop_
_geom_torsion_atom_site_label_1
_geom_torsion_atom_site_label_2
_geom_torsion_atom_site_label_3
_geom_torsion_atom_site_label_4
_geom_torsion
_geom_torsion_site_symmetry_1
Nd1 O28 C27 O29 -61.1(6) 1_565
Nd1 O28 C27 C24 116.9(4) 1_565
Nd1 O29 C27 O28 19.2(8) 2_655
Nd1 O29 C27 C24 -158.8(3) 2_655
Nd1 O39 C37 O38 -12.5(7) 2_656
Nd1 O39 C37 C34 167.3(3) 2_656
Nd1 O19 C17 C14 173.8(3) 2_645
Nd1 O19 C17 O18 -4.4(5) 2_645
N31 C32 C33 C34 -1.5(7) .
N31 C30 C5 C6 -90.6(5) .
N31 C30 C5 C4 91.0(5) .
N11 C16 C15 C14 1.5(8) .
C6 C5 C4 C3 -0.9(5) .
C6 C5 C4 C9 176.2(4) .
C6 C1 C2 C3 -1.5(5) .
C6 C1 C2 C8 179.1(4) .
C6 C1 C10 N11 -103.6(4) .
C32 N31 C30 C5 -23.8(6) .
C32 N31 C36 C35 1.8(6) .
C32 C33 C34 C35 2.7(6) .
C32 C33 C34 C37 -174.5(4) .
C30 N31 C32 C33 -177.6(4) .
C30 N31 C36 C35 178.8(4) .
C30 C5 C4 C3 177.5(3) .
C30 C5 C4 C9 -5.4(5) .
C5 C6 C1 C2 0.7(5) .
C5 C6 C1 C10 -177.7(3) .
C1 C6 C5 C30 -177.9(3) .
C1 C6 C5 C4 0.5(5) .
C33 C34 C37 O38 176.0(4) .
C33 C34 C37 O39 -3.8(6) .
C4 C3 C20 N21 103.8(4) .
C4 C3 C2 C1 1.2(5) .
C4 C3 C2 C8 -179.4(3) .
C35 C34 C37 O38 -1.1(6) .
C35 C34 C37 O39 179.1(4) .
C14 C13 C12 N11 0.3(7) .
C20 N21 C22 C23 -170.8(4) .
C20 N21 C26 C25 171.8(4) .
C20 C3 C4 C5 176.9(3) .
C20 C3 C4 C9 -0.2(5) .
C20 C3 C2 C1 -175.7(3) .
C20 C3 C2 C8 3.7(5) .
C2 C3 C4 C5 0.0(5) .
C2 C3 C4 C9 -177.1(3) .
C2 C3 C20 N21 -79.3(4) .
C2 C1 C10 N11 77.9(5) .
C7 C6 C5 C30 2.1(5) .
C7 C6 C5 C4 -179.5(4) .
C7 C6 C1 C2 -179.3(4) .
C7 C6 C1 C10 2.3(6) .
C24 C23 C22 N21 -0.3(6) .
C24 C25 C26 N21 -1.5(8) .
C36 N31 C32 C33 -0.8(6) .
C36 N31 C30 C5 159.3(4) .
C36 C35 C34 C33 -1.7(6) .
C36 C35 C34 C37 175.4(4) .
C16 N11 C10 C1 -123.1(4) .
C16 N11 C12 C13 -2.9(7) .
C23 C24 C27 O28 169.3(4) .
C23 C24 C27 O29 -12.5(6) .
C23 C24 C25 C26 3.1(7) .
C13 C14 C15 C16 -4.0(8) .
C13 C14 C17 O19 2.3(6) .
C13 C14 C17 O18 -179.4(4) .
C10 N11 C16 C15 -176.0(4) .
C10 N11 C12 C13 175.1(4) .
C10 C1 C2 C3 176.9(3) .
C10 C1 C2 C8 -2.5(5) .
C12 N11 C16 C15 2.0(7) .
C12 N11 C10 C1 58.9(5) .
C15 C14 C13 C12 3.1(7) .
C15 C14 C17 O19 -177.8(4) .
C15 C14 C17 O18 0.4(7) .
C27 C24 C23 C22 174.6(4) .
C27 C24 C25 C26 -173.7(4) .
C22 N21 C20 C3 -43.0(5) .
C22 N21 C26 C25 -1.1(7) .
C25 C24 C23 C22 -2.2(7) .
C25 C24 C27 O28 -14.0(6) .
C25 C24 C27 O29 164.2(4) .
C26 N21 C20 C3 143.8(4) .
C26 N21 C22 C23 2.0(6) .
C34 C35 C36 N31 -0.5(6) .
C17 C14 C13 C12 -177.1(4) .
C17 C14 C15 C16 176.2(5) .

loop_
_exptl_oxdiff_crystal_face_indexfrac_h
_exptl_oxdiff_crystal_face_indexfrac_k
_exptl_oxdiff_crystal_face_indexfrac_l
_exptl_oxdiff_crystal_face_x
_exptl_oxdiff_crystal_face_y
_exptl_oxdiff_crystal_face_z
-6.0001 -0.9994 0.9984 0.7951 -0.5556 -0.3285
6.0001 0.9994 0.0016 -0.8575 0.5266 0.2750
-0.0000 -6.9995 -3.0009 0.3739 -0.5841 0.7851
0.0001 0.0004 -11.0002 0.6858 0.3189 0.5879
-6.0001 1.0004 1.9986 0.6794 -0.3929 -0.5604
-2.0002 -1.0002 11.9996 -0.4446 -0.5873 -0.6735
5.0001 -6.0003 3.0006 -0.7192 -0.3032 0.6788
-6.0001 1.0006 -1.0014 0.8664 -0.3059 -0.4001
1.0001 6.9998 -7.9991 0.1734 0.9747 -0.1365
4.0002 2.9999 -10.9988 0.0519 0.8936 0.5630
3.0001 5.9995 -1.9986 -0.4509 0.8485 -0.2465
-2.0000 6.9998 1.0003 0.0277 0.4985 -0.7997
-5.0002 -3.9994 2.9983 0.6121 -0.8294 -0.1069

loop_
_smtbx_masks_void_nr
_smtbx_masks_void_average_x
_smtbx_masks_void_average_y
_smtbx_masks_void_average_z
_smtbx_masks_void_volume
_smtbx_masks_void_count_electrons
_smtbx_masks_void_content
1 -0.500 0.000 0.000 362.3 113.1 11xWater
